data_4135157
loop_
_publ_author_name
'Rauch, Michael'
'Kar, Sayan'
'Kumar, Amit'
'Avram, Liat'
'Shimon, Linda J. W.'
'Milstein, David'

_publ_section_title
;
 Metal-Ligand Cooperation Facilitates Bond Activation and Catalytic
 Hydrogenation with Zinc Pincer Complexes.
;
_journal_name_full 'Journal of the American Chemical Society'
_journal_paper_doi 10.1021/jacs.0c05500
_journal_year 2020
_chemical_formula_moiety 'C25 H47 N P2 Zn'
_chemical_formula_sum 'C25 H47 N P2 Zn'
_chemical_formula_weight 488.94
_space_group_crystal_system triclinic
_space_group_IT_number 2
_space_group_name_Hall '-P 1'
_space_group_name_H-M_alt 'P -1'
_atom_sites_solution_hydrogens geom
_audit_creation_method SHELXL-2016/4
_cell_angle_alpha 84.721(2)
_cell_angle_beta 79.833(2)
_cell_angle_gamma 72.012(2)
_cell_formula_units_Z 2
_cell_length_a 10.6779(3)
_cell_length_b 11.6690(3)
_cell_length_c 11.7338(3)
_cell_measurement_reflns_used 17152
_cell_measurement_temperature 100(2)
_cell_measurement_theta_max 76.6340
_cell_measurement_theta_min 3.8340
_cell_volume 1367.64(7)
_computing_cell_refinement 'CrysAlisPro 1.171.40.60a (Rigaku OD, 2019)'
_computing_data_collection 'CrysAlisPro 1.171.40.60a (Rigaku OD, 2019)'
_computing_data_reduction 'CrysAlisPro 1.171.40.60a (Rigaku OD, 2019)'
_computing_molecular_graphics 'Olex2 (Dolomanov 2016)'
_computing_publication_material 'SHELXL-2016/4 (Sheldrick, 2016)'
_computing_structure_refinement 'SHELXL-2016/4 (Sheldrick, 2016)'
_computing_structure_solution 'SHELXT 2014/5 (Sheldrick, 2014)'
_diffrn_ambient_temperature 100(2)
_diffrn_measured_fraction_theta_full 0.994
_diffrn_measured_fraction_theta_max 0.985
_diffrn_measurement_device_type 'Rigaku XtaLAB AFC12 (RINC): Kappa dual home/near'
_diffrn_measurement_method '\w scans'
_diffrn_radiation_type CuK\a
_diffrn_radiation_wavelength 1.54184
_diffrn_reflns_av_R_equivalents 0.0589
_diffrn_reflns_av_unetI/netI 0.0412
_diffrn_reflns_Laue_measured_fraction_full 0.994
_diffrn_reflns_Laue_measured_fraction_max 0.985
_diffrn_reflns_limit_h_max 13
_diffrn_reflns_limit_h_min -13
_diffrn_reflns_limit_k_max 14
_diffrn_reflns_limit_k_min -13
_diffrn_reflns_limit_l_max 14
_diffrn_reflns_limit_l_min -14
_diffrn_reflns_number 23849
_diffrn_reflns_point_group_measured_fraction_full 0.994
_diffrn_reflns_point_group_measured_fraction_max 0.985
_diffrn_reflns_theta_full 67.684
_diffrn_reflns_theta_max 77.207
_diffrn_reflns_theta_min 3.830
_diffrn_source 'micro-focus sealed X-ray tube'
_exptl_absorpt_coefficient_mu 2.413
_exptl_absorpt_correction_T_max 1.000
_exptl_absorpt_correction_T_min 0.812
_exptl_absorpt_correction_type gaussian
_exptl_absorpt_process_details
;
CrysAlisPro 1.171.40.60a (Rigaku Oxford Diffraction, 2019)
Numerical absorption correction based on gaussian integration over
			a multifaceted crystal model
Empirical absorption correction using spherical harmonics,
 implemented in SCALE3 ABSPACK scaling algorithm.
;
_exptl_crystal_colour orange
_exptl_crystal_density_diffrn 1.187
_exptl_crystal_description chunk
_exptl_crystal_F_000 528
_exptl_crystal_size_max 0.100
_exptl_crystal_size_mid 0.075
_exptl_crystal_size_min 0.060
_refine_diff_density_max 0.638
_refine_diff_density_min -0.722
_refine_diff_density_rms 0.073
_refine_ls_extinction_method none
_refine_ls_goodness_of_fit_ref 1.064
_refine_ls_hydrogen_treatment constr
_refine_ls_matrix_type full
_refine_ls_number_parameters 275
_refine_ls_number_reflns 5704
_refine_ls_number_restraints 0
_refine_ls_restrained_S_all 1.064
_refine_ls_R_factor_all 0.0381
_refine_ls_R_factor_gt 0.0367
_refine_ls_shift/su_max 0.000
_refine_ls_shift/su_mean 0.000
_refine_ls_structure_factor_coef Fsqd
_refine_ls_weighting_details 'w=1/[\s^2^(Fo^2^)+(0.0681P)^2^+0.1810P] where P=(Fo^2^+2Fc^2^)/3'
_refine_ls_weighting_scheme calc
_refine_ls_wR_factor_gt 0.1003
_refine_ls_wR_factor_ref 0.1021
_reflns_Friedel_coverage 0.000
_reflns_number_gt 5350
_reflns_number_total 5704
_reflns_threshold_expression 'I > 2\s(I)'
_cod_data_source_file ja0c05500_si_002.cif
_cod_data_source_block complex2
_cod_database_code 4135157
_shelx_shelxl_version_number 2016/4
_shelx_space_group_comment
;
The symmetry employed for this shelxl refinement is uniquely defined
by the following loop, which should always be used as a source of
symmetry information in preference to the above space-group names.
They are only intended as comments.
;
_shelx_estimated_absorpt_t_min 0.794
_shelx_estimated_absorpt_t_max 0.869
_oxdiff_exptl_absorpt_empirical_full_min 0.711
_oxdiff_exptl_absorpt_empirical_full_max 1.814
_oxdiff_exptl_absorpt_empirical_details
;
Empirical correction (ABSPACK) includes:
- Absorption correction using spherical harmonics
- Frame scaling
;

loop_
_space_group_symop_operation_xyz
'x, y, z'
'-x, -y, -z'

loop_
_atom_site_label
_atom_site_type_symbol
_atom_site_fract_x
_atom_site_fract_y
_atom_site_fract_z
_atom_site_U_iso_or_equiv
_atom_site_adp_type
_atom_site_occupancy
_atom_site_site_symmetry_order
_atom_site_calc_flag
_atom_site_refinement_flags_posn
_atom_site_refinement_flags_adp
_atom_site_refinement_flags_occupancy
_atom_site_disorder_assembly
_atom_site_disorder_group
ZN01 Zn 0.22840(2) 0.50967(2) 0.18651(2) 0.02172(9) Uani 1 1 d . . . . .
P1 P 0.12452(3) 0.70377(3) 0.27402(3) 0.02247(10) Uani 1 1 d . . . . .
P2 P 0.41992(3) 0.28016(3) 0.25448(3) 0.01982(10) Uani 1 1 d . . . . .
N1 N 0.40055(11) 0.54659(10) 0.18200(10) 0.0196(2) Uani 1 1 d . . . . .
C1 C 0.27351(15) 0.74010(13) 0.26251(14) 0.0267(3) Uani 1 1 d . . . . .
H1 H 0.271951 0.816360 0.286007 0.032 Uiso 1 1 calc R U . . .
C2 C 0.39449(14) 0.65783(12) 0.21906(12) 0.0220(3) Uani 1 1 d . . . . .
C3 C 0.51836(15) 0.68452(14) 0.21294(13) 0.0259(3) Uani 1 1 d . . . . .
H3 H 0.517664 0.760583 0.236255 0.031 Uiso 1 1 calc R U . . .
C4 C 0.63642(15) 0.60226(14) 0.17422(13) 0.0272(3) Uani 1 1 d . . . . .
H4 H 0.717326 0.621729 0.169317 0.033 Uiso 1 1 calc R U . . .
C5 C 0.63929(14) 0.48795(14) 0.14125(12) 0.0260(3) Uani 1 1 d . . . . .
H5 H 0.721305 0.429649 0.114521 0.031 Uiso 1 1 calc R U . . .
C6 C 0.52054(14) 0.46354(13) 0.14890(11) 0.0217(3) Uani 1 1 d . . . . .
C7 C 0.51434(14) 0.34076(12) 0.12620(11) 0.0227(3) Uani 1 1 d . . . . .
H7A H 0.605892 0.285097 0.109283 0.027 Uiso 1 1 calc R U . . .
H7B H 0.470158 0.346216 0.057626 0.027 Uiso 1 1 calc R U . . .
C8 C 0.01946(16) 0.80940(15) 0.17213(14) 0.0311(3) Uani 1 1 d . . . . .
C9 C -0.0307(2) 0.94025(16) 0.20863(18) 0.0423(4) Uani 1 1 d . . . . .
H9A H -0.095487 0.946968 0.280038 0.063 Uiso 1 1 calc R U . . .
H9B H -0.073475 0.992045 0.147100 0.063 Uiso 1 1 calc R U . . .
H9C H 0.044570 0.965649 0.222139 0.063 Uiso 1 1 calc R U . . .
C10 C 0.11192(19) 0.80123(17) 0.05568(15) 0.0398(4) Uani 1 1 d . . . . .
H10A H 0.184510 0.833988 0.061915 0.060 Uiso 1 1 calc R U . . .
H10B H 0.061311 0.847768 -0.004035 0.060 Uiso 1 1 calc R U . . .
H10C H 0.149172 0.716696 0.034579 0.060 Uiso 1 1 calc R U . . .
C11 C -0.09827(17) 0.76586(18) 0.15687(17) 0.0401(4) Uani 1 1 d . . . . .
H11A H -0.065379 0.680819 0.137076 0.060 Uiso 1 1 calc R U . . .
H11B H -0.142868 0.814109 0.094533 0.060 Uiso 1 1 calc R U . . .
H11C H -0.161661 0.774883 0.229276 0.060 Uiso 1 1 calc R U . . .
C12 C 0.04229(15) 0.72183(13) 0.42880(13) 0.0277(3) Uani 1 1 d . . . . .
C13 C 0.03878(17) 0.83957(14) 0.47895(15) 0.0333(3) Uani 1 1 d . . . . .
H13A H 0.127590 0.850643 0.461126 0.050 Uiso 1 1 calc R U . . .
H13B H 0.011803 0.836039 0.563161 0.050 Uiso 1 1 calc R U . . .
H13C H -0.025300 0.907381 0.444663 0.050 Uiso 1 1 calc R U . . .
C14 C -0.09870(17) 0.71055(17) 0.44466(16) 0.0374(4) Uani 1 1 d . . . . .
H14A H -0.157806 0.783172 0.411809 0.056 Uiso 1 1 calc R U . . .
H14B H -0.131313 0.701444 0.527436 0.056 Uiso 1 1 calc R U . . .
H14C H -0.097364 0.639817 0.404900 0.056 Uiso 1 1 calc R U . . .
C15 C 0.13065(19) 0.61570(15) 0.49366(14) 0.0368(4) Uani 1 1 d . . . . .
H15A H 0.128876 0.539574 0.466000 0.055 Uiso 1 1 calc R U . . .
H15B H 0.097014 0.619946 0.576939 0.055 Uiso 1 1 calc R U . . .
H15C H 0.222391 0.619905 0.479393 0.055 Uiso 1 1 calc R U . . .
C16 C 0.52738(14) 0.26109(13) 0.37138(12) 0.0244(3) Uani 1 1 d . . . . .
C17 C 0.48841(17) 0.38395(14) 0.42707(13) 0.0300(3) Uani 1 1 d . . . . .
H17A H 0.515038 0.442616 0.370474 0.045 Uiso 1 1 calc R U . . .
H17B H 0.533640 0.375839 0.494463 0.045 Uiso 1 1 calc R U . . .
H17C H 0.391692 0.411722 0.451772 0.045 Uiso 1 1 calc R U . . .
C18 C 0.67824(15) 0.22213(15) 0.32931(14) 0.0309(3) Uani 1 1 d . . . . .
H18A H 0.704247 0.145586 0.290396 0.046 Uiso 1 1 calc R U . . .
H18B H 0.725408 0.211898 0.395764 0.046 Uiso 1 1 calc R U . . .
H18C H 0.701434 0.284011 0.274880 0.046 Uiso 1 1 calc R U . . .
C19 C 0.49382(18) 0.17145(15) 0.46682(13) 0.0330(3) Uani 1 1 d . . . . .
H19A H 0.396901 0.192230 0.489520 0.049 Uiso 1 1 calc R U . . .
H19B H 0.535022 0.175122 0.534163 0.049 Uiso 1 1 calc R U . . .
H19C H 0.528099 0.089689 0.437771 0.049 Uiso 1 1 calc R U . . .
C20 C 0.43272(15) 0.12578(12) 0.20616(12) 0.0253(3) Uani 1 1 d . . . . .
C21 C 0.57217(17) 0.03384(14) 0.19356(15) 0.0324(3) Uani 1 1 d . . . . .
H21A H 0.634560 0.066973 0.139496 0.049 Uiso 1 1 calc R U . . .
H21B H 0.568963 -0.040801 0.163790 0.049 Uiso 1 1 calc R U . . .
H21C H 0.602051 0.016634 0.269331 0.049 Uiso 1 1 calc R U . . .
C22 C 0.38534(17) 0.14246(14) 0.08799(14) 0.0319(3) Uani 1 1 d . . . . .
H22A H 0.298863 0.204836 0.092179 0.048 Uiso 1 1 calc R U . . .
H22B H 0.376363 0.066245 0.067207 0.048 Uiso 1 1 calc R U . . .
H22C H 0.450542 0.166941 0.029109 0.048 Uiso 1 1 calc R U . . .
C23 C 0.33389(18) 0.07509(15) 0.29140(15) 0.0342(3) Uani 1 1 d . . . . .
H23A H 0.362491 0.059852 0.367711 0.051 Uiso 1 1 calc R U . . .
H23B H 0.331456 -0.000485 0.263036 0.051 Uiso 1 1 calc R U . . .
H23C H 0.244778 0.133625 0.297737 0.051 Uiso 1 1 calc R U . . .
C24 C 0.13311(14) 0.44009(13) 0.09535(12) 0.0232(3) Uani 1 1 d . . . . .
H24A H 0.085665 0.504143 0.043274 0.028 Uiso 1 1 calc R U . . .
H24B H 0.199133 0.377347 0.046269 0.028 Uiso 1 1 calc R U . . .
C25 C 0.03222(16) 0.38406(15) 0.17023(14) 0.0305(3) Uani 1 1 d . . . . .
H25A H -0.010410 0.350047 0.120067 0.046 Uiso 1 1 calc R U . . .
H25B H -0.035777 0.446327 0.216763 0.046 Uiso 1 1 calc R U . . .
H25C H 0.078419 0.320044 0.221677 0.046 Uiso 1 1 calc R U . . .

loop_
_atom_site_aniso_label
_atom_site_aniso_U_11
_atom_site_aniso_U_22
_atom_site_aniso_U_33
_atom_site_aniso_U_23
_atom_site_aniso_U_13
_atom_site_aniso_U_12
ZN01 0.02208(12) 0.02090(13) 0.02291(13) -0.00355(8) -0.00161(8) -0.00777(8)
P1 0.02156(18) 0.01744(18) 0.02639(18) -0.00339(13) 0.00091(13) -0.00473(13)
P2 0.02192(17) 0.01590(17) 0.01988(17) -0.00370(12) -0.00244(13) -0.00271(12)
N1 0.0208(5) 0.0165(5) 0.0203(5) -0.0013(4) -0.0016(4) -0.0045(4)
C1 0.0261(7) 0.0185(6) 0.0350(7) -0.0056(5) 0.0002(6) -0.0076(5)
C2 0.0253(6) 0.0194(6) 0.0219(6) -0.0001(5) -0.0012(5) -0.0089(5)
C3 0.0282(7) 0.0241(7) 0.0274(7) -0.0028(5) -0.0007(5) -0.0124(5)
C4 0.0252(7) 0.0315(8) 0.0274(7) -0.0020(6) -0.0003(5) -0.0140(6)
C5 0.0230(6) 0.0274(7) 0.0251(6) -0.0037(5) 0.0018(5) -0.0064(5)
C6 0.0222(6) 0.0223(6) 0.0190(6) -0.0014(5) -0.0010(5) -0.0053(5)
C7 0.0233(6) 0.0217(6) 0.0207(6) -0.0040(5) 0.0001(5) -0.0042(5)
C8 0.0297(7) 0.0269(7) 0.0327(7) 0.0006(6) -0.0058(6) -0.0025(6)
C9 0.0465(10) 0.0237(8) 0.0488(10) 0.0010(7) -0.0086(8) 0.0009(7)
C10 0.0437(9) 0.0396(9) 0.0320(8) 0.0038(7) -0.0040(7) -0.0092(7)
C11 0.0301(8) 0.0428(10) 0.0454(9) -0.0040(7) -0.0122(7) -0.0039(7)
C12 0.0292(7) 0.0220(7) 0.0283(7) -0.0055(5) 0.0026(6) -0.0054(5)
C13 0.0367(8) 0.0252(7) 0.0357(8) -0.0103(6) -0.0045(6) -0.0041(6)
C14 0.0336(8) 0.0401(9) 0.0375(8) -0.0099(7) 0.0105(7) -0.0158(7)
C15 0.0479(9) 0.0256(7) 0.0295(7) 0.0002(6) 0.0010(7) -0.0045(7)
C16 0.0286(7) 0.0212(6) 0.0217(6) -0.0038(5) -0.0063(5) -0.0027(5)
C17 0.0371(8) 0.0235(7) 0.0274(7) -0.0078(5) -0.0090(6) -0.0020(6)
C18 0.0269(7) 0.0290(7) 0.0349(7) -0.0062(6) -0.0100(6) -0.0012(6)
C19 0.0426(9) 0.0294(8) 0.0254(7) 0.0018(6) -0.0084(6) -0.0077(6)
C20 0.0318(7) 0.0168(6) 0.0269(7) -0.0050(5) -0.0047(6) -0.0053(5)
C21 0.0363(8) 0.0186(7) 0.0393(8) -0.0090(6) -0.0075(6) -0.0005(6)
C22 0.0420(8) 0.0233(7) 0.0318(7) -0.0077(6) -0.0107(6) -0.0075(6)
C23 0.0412(9) 0.0264(7) 0.0381(8) -0.0013(6) -0.0052(7) -0.0150(6)
C24 0.0243(6) 0.0242(7) 0.0218(6) -0.0004(5) -0.0056(5) -0.0075(5)
C25 0.0295(7) 0.0346(8) 0.0320(7) 0.0024(6) -0.0064(6) -0.0164(6)

loop_
_atom_type_symbol
_atom_type_description
_atom_type_scat_dispersion_real
_atom_type_scat_dispersion_imag
_atom_type_scat_source
C C 0.0181 0.0091 'International Tables Vol C Tables 4.2.6.8 and 6.1.1.4'
H H 0.0000 0.0000 'International Tables Vol C Tables 4.2.6.8 and 6.1.1.4'
N N 0.0311 0.0180 'International Tables Vol C Tables 4.2.6.8 and 6.1.1.4'
P P 0.2955 0.4335 'International Tables Vol C Tables 4.2.6.8 and 6.1.1.4'
Zn Zn -1.5491 0.6778 'International Tables Vol C Tables 4.2.6.8 and 6.1.1.4'

loop_
_geom_angle_atom_site_label_1
_geom_angle_atom_site_label_2
_geom_angle_atom_site_label_3
_geom_angle
_geom_angle_site_symmetry_1
_geom_angle_site_symmetry_3
_geom_angle_publ_flag
C24 ZN01 N1 142.45(5) . . ?
C24 ZN01 P1 121.71(4) . . ?
N1 ZN01 P1 85.36(3) . . ?
C1 P1 C12 107.13(7) . . ?
C1 P1 C8 107.89(8) . . ?
C12 P1 C8 112.04(7) . . ?
C1 P1 ZN01 94.75(5) . . ?
C12 P1 ZN01 123.58(5) . . ?
C8 P1 ZN01 109.13(5) . . ?
C7 P2 C16 103.47(7) . . ?
C7 P2 C20 102.03(6) . . ?
C16 P2 C20 108.93(6) . . ?
C6 N1 C2 120.51(12) . . ?
C6 N1 ZN01 121.55(9) . . ?
C2 N1 ZN01 117.86(9) . . ?
C2 C1 P1 120.38(11) . . ?
C2 C1 H1 119.8 . . ?
P1 C1 H1 119.8 . . ?
N1 C2 C1 121.49(13) . . ?
N1 C2 C3 117.42(12) . . ?
C1 C2 C3 121.08(13) . . ?
C4 C3 C2 120.82(13) . . ?
C4 C3 H3 119.6 . . ?
C2 C3 H3 119.6 . . ?
C3 C4 C5 120.27(14) . . ?
C3 C4 H4 119.9 . . ?
C5 C4 H4 119.9 . . ?
C6 C5 C4 118.14(13) . . ?
C6 C5 H5 120.9 . . ?
C4 C5 H5 120.9 . . ?
N1 C6 C5 122.65(13) . . ?
N1 C6 C7 115.39(12) . . ?
C5 C6 C7 121.91(13) . . ?
C6 C7 P2 110.59(9) . . ?
C6 C7 H7A 109.5 . . ?
P2 C7 H7A 109.5 . . ?
C6 C7 H7B 109.5 . . ?
P2 C7 H7B 109.5 . . ?
H7A C7 H7B 108.1 . . ?
C9 C8 C10 109.23(15) . . ?
C9 C8 C11 110.19(14) . . ?
C10 C8 C11 108.05(15) . . ?
C9 C8 P1 113.46(12) . . ?
C10 C8 P1 104.76(11) . . ?
C11 C8 P1 110.87(12) . . ?
C8 C9 H9A 109.5 . . ?
C8 C9 H9B 109.5 . . ?
H9A C9 H9B 109.5 . . ?
C8 C9 H9C 109.5 . . ?
H9A C9 H9C 109.5 . . ?
H9B C9 H9C 109.5 . . ?
C8 C10 H10A 109.5 . . ?
C8 C10 H10B 109.5 . . ?
H10A C10 H10B 109.5 . . ?
C8 C10 H10C 109.5 . . ?
H10A C10 H10C 109.5 . . ?
H10B C10 H10C 109.5 . . ?
C8 C11 H11A 109.5 . . ?
C8 C11 H11B 109.5 . . ?
H11A C11 H11B 109.5 . . ?
C8 C11 H11C 109.5 . . ?
H11A C11 H11C 109.5 . . ?
H11B C11 H11C 109.5 . . ?
C14 C12 C13 109.81(13) . . ?
C14 C12 C15 109.39(14) . . ?
C13 C12 C15 108.65(14) . . ?
C14 C12 P1 111.30(11) . . ?
C13 C12 P1 113.73(11) . . ?
C15 C12 P1 103.72(10) . . ?
C12 C13 H13A 109.5 . . ?
C12 C13 H13B 109.5 . . ?
H13A C13 H13B 109.5 . . ?
C12 C13 H13C 109.5 . . ?
H13A C13 H13C 109.5 . . ?
H13B C13 H13C 109.5 . . ?
C12 C14 H14A 109.5 . . ?
C12 C14 H14B 109.5 . . ?
H14A C14 H14B 109.5 . . ?
C12 C14 H14C 109.5 . . ?
H14A C14 H14C 109.5 . . ?
H14B C14 H14C 109.5 . . ?
C12 C15 H15A 109.5 . . ?
C12 C15 H15B 109.5 . . ?
H15A C15 H15B 109.5 . . ?
C12 C15 H15C 109.5 . . ?
H15A C15 H15C 109.5 . . ?
H15B C15 H15C 109.5 . . ?
C19 C16 C18 109.22(12) . . ?
C19 C16 C17 106.81(12) . . ?
C18 C16 C17 108.38(13) . . ?
C19 C16 P2 110.07(11) . . ?
C18 C16 P2 115.33(10) . . ?
C17 C16 P2 106.67(9) . . ?
C16 C17 H17A 109.5 . . ?
C16 C17 H17B 109.5 . . ?
H17A C17 H17B 109.5 . . ?
C16 C17 H17C 109.5 . . ?
H17A C17 H17C 109.5 . . ?
H17B C17 H17C 109.5 . . ?
C16 C18 H18A 109.5 . . ?
C16 C18 H18B 109.5 . . ?
H18A C18 H18B 109.5 . . ?
C16 C18 H18C 109.5 . . ?
H18A C18 H18C 109.5 . . ?
H18B C18 H18C 109.5 . . ?
C16 C19 H19A 109.5 . . ?
C16 C19 H19B 109.5 . . ?
H19A C19 H19B 109.5 . . ?
C16 C19 H19C 109.5 . . ?
H19A C19 H19C 109.5 . . ?
H19B C19 H19C 109.5 . . ?
C22 C20 C21 107.73(12) . . ?
C22 C20 C23 106.66(13) . . ?
C21 C20 C23 109.99(13) . . ?
C22 C20 P2 107.88(10) . . ?
C21 C20 P2 115.98(11) . . ?
C23 C20 P2 108.20(10) . . ?
C20 C21 H21A 109.5 . . ?
C20 C21 H21B 109.5 . . ?
H21A C21 H21B 109.5 . . ?
C20 C21 H21C 109.5 . . ?
H21A C21 H21C 109.5 . . ?
H21B C21 H21C 109.5 . . ?
C20 C22 H22A 109.5 . . ?
C20 C22 H22B 109.5 . . ?
H22A C22 H22B 109.5 . . ?
C20 C22 H22C 109.5 . . ?
H22A C22 H22C 109.5 . . ?
H22B C22 H22C 109.5 . . ?
C20 C23 H23A 109.5 . . ?
C20 C23 H23B 109.5 . . ?
H23A C23 H23B 109.5 . . ?
C20 C23 H23C 109.5 . . ?
H23A C23 H23C 109.5 . . ?
H23B C23 H23C 109.5 . . ?
C25 C24 ZN01 113.49(10) . . ?
C25 C24 H24A 108.9 . . ?
ZN01 C24 H24A 108.9 . . ?
C25 C24 H24B 108.9 . . ?
ZN01 C24 H24B 108.9 . . ?
H24A C24 H24B 107.7 . . ?
C24 C25 H25A 109.5 . . ?
C24 C25 H25B 109.5 . . ?
H25A C25 H25B 109.5 . . ?
C24 C25 H25C 109.5 . . ?
H25A C25 H25C 109.5 . . ?
H25B C25 H25C 109.5 . . ?

loop_
_geom_bond_atom_site_label_1
_geom_bond_atom_site_label_2
_geom_bond_distance
_geom_bond_site_symmetry_2
_geom_bond_publ_flag
ZN01 C24 1.9731(14) . ?
ZN01 N1 2.0045(12) . ?
ZN01 P1 2.4267(4) . ?
P1 C1 1.7491(15) . ?
P1 C12 1.8727(15) . ?
P1 C8 1.8855(16) . ?
P2 C7 1.8684(14) . ?
P2 C16 1.8946(14) . ?
P2 C20 1.8958(14) . ?
N1 C6 1.3632(17) . ?
N1 C2 1.3858(18) . ?
C1 C2 1.394(2) . ?
C1 H1 0.9500 . ?
C2 C3 1.438(2) . ?
C3 C4 1.359(2) . ?
C3 H3 0.9500 . ?
C4 C5 1.413(2) . ?
C4 H4 0.9500 . ?
C5 C6 1.369(2) . ?
C5 H5 0.9500 . ?
C6 C7 1.5043(19) . ?
C7 H7A 0.9900 . ?
C7 H7B 0.9900 . ?
C8 C9 1.528(2) . ?
C8 C10 1.530(2) . ?
C8 C11 1.537(2) . ?
C9 H9A 0.9800 . ?
C9 H9B 0.9800 . ?
C9 H9C 0.9800 . ?
C10 H10A 0.9800 . ?
C10 H10B 0.9800 . ?
C10 H10C 0.9800 . ?
C11 H11A 0.9800 . ?
C11 H11B 0.9800 . ?
C11 H11C 0.9800 . ?
C12 C14 1.529(2) . ?
C12 C13 1.531(2) . ?
C12 C15 1.537(2) . ?
C13 H13A 0.9800 . ?
C13 H13B 0.9800 . ?
C13 H13C 0.9800 . ?
C14 H14A 0.9800 . ?
C14 H14B 0.9800 . ?
C14 H14C 0.9800 . ?
C15 H15A 0.9800 . ?
C15 H15B 0.9800 . ?
C15 H15C 0.9800 . ?
C16 C19 1.533(2) . ?
C16 C18 1.534(2) . ?
C16 C17 1.5374(19) . ?
C17 H17A 0.9800 . ?
C17 H17B 0.9800 . ?
C17 H17C 0.9800 . ?
C18 H18A 0.9800 . ?
C18 H18B 0.9800 . ?
C18 H18C 0.9800 . ?
C19 H19A 0.9800 . ?
C19 H19B 0.9800 . ?
C19 H19C 0.9800 . ?
C20 C22 1.534(2) . ?
C20 C21 1.535(2) . ?
C20 C23 1.539(2) . ?
C21 H21A 0.9800 . ?
C21 H21B 0.9800 . ?
C21 H21C 0.9800 . ?
C22 H22A 0.9800 . ?
C22 H22B 0.9800 . ?
C22 H22C 0.9800 . ?
C23 H23A 0.9800 . ?
C23 H23B 0.9800 . ?
C23 H23C 0.9800 . ?
C24 C25 1.535(2) . ?
C24 H24A 0.9900 . ?
C24 H24B 0.9900 . ?
C25 H25A 0.9800 . ?
C25 H25B 0.9800 . ?
C25 H25C 0.9800 . ?

loop_
_geom_torsion_atom_site_label_1
_geom_torsion_atom_site_label_2
_geom_torsion_atom_site_label_3
_geom_torsion_atom_site_label_4
_geom_torsion
_geom_torsion_site_symmetry_1
_geom_torsion_site_symmetry_2
_geom_torsion_site_symmetry_3
_geom_torsion_site_symmetry_4
_geom_torsion_publ_flag
C12 P1 C1 C2 124.11(13) . . . . ?
C8 P1 C1 C2 -115.08(13) . . . . ?
ZN01 P1 C1 C2 -3.22(13) . . . . ?
C6 N1 C2 C1 -174.50(13) . . . . ?
ZN01 N1 C2 C1 2.49(18) . . . . ?
C6 N1 C2 C3 4.42(19) . . . . ?
ZN01 N1 C2 C3 -178.59(10) . . . . ?
P1 C1 C2 N1 1.2(2) . . . . ?
P1 C1 C2 C3 -177.72(11) . . . . ?
N1 C2 C3 C4 -1.2(2) . . . . ?
C1 C2 C3 C4 177.71(14) . . . . ?
C2 C3 C4 C5 -1.2(2) . . . . ?
C3 C4 C5 C6 0.4(2) . . . . ?
C2 N1 C6 C5 -5.4(2) . . . . ?
ZN01 N1 C6 C5 177.68(10) . . . . ?
C2 N1 C6 C7 171.96(12) . . . . ?
ZN01 N1 C6 C7 -4.91(16) . . . . ?
C4 C5 C6 N1 2.9(2) . . . . ?
C4 C5 C6 C7 -174.31(13) . . . . ?
N1 C6 C7 P2 -54.45(14) . . . . ?
C5 C6 C7 P2 122.98(13) . . . . ?
C16 P2 C7 C6 -64.81(11) . . . . ?
C20 P2 C7 C6 -177.90(10) . . . . ?
C1 P1 C8 C9 -67.99(14) . . . . ?
C12 P1 C8 C9 49.70(15) . . . . ?
ZN01 P1 C8 C9 -169.76(12) . . . . ?
C1 P1 C8 C10 51.07(14) . . . . ?
C12 P1 C8 C10 168.76(11) . . . . ?
ZN01 P1 C8 C10 -50.70(13) . . . . ?
C1 P1 C8 C11 167.39(11) . . . . ?
C12 P1 C8 C11 -74.92(13) . . . . ?
ZN01 P1 C8 C11 65.62(12) . . . . ?
C1 P1 C12 C14 171.48(11) . . . . ?
C8 P1 C12 C14 53.35(13) . . . . ?
ZN01 P1 C12 C14 -80.54(12) . . . . ?
C1 P1 C12 C13 46.82(13) . . . . ?
C8 P1 C12 C13 -71.31(13) . . . . ?
ZN01 P1 C12 C13 154.80(9) . . . . ?
C1 P1 C12 C15 -71.00(12) . . . . ?
C8 P1 C12 C15 170.86(11) . . . . ?
ZN01 P1 C12 C15 36.97(13) . . . . ?
C7 P2 C16 C19 -159.39(10) . . . . ?
C20 P2 C16 C19 -51.41(12) . . . . ?
C7 P2 C16 C18 -35.29(12) . . . . ?
C20 P2 C16 C18 72.69(13) . . . . ?
C7 P2 C16 C17 85.09(11) . . . . ?
C20 P2 C16 C17 -166.92(10) . . . . ?
C7 P2 C20 C22 -52.65(12) . . . . ?
C16 P2 C20 C22 -161.60(11) . . . . ?
C7 P2 C20 C21 68.23(12) . . . . ?
C16 P2 C20 C21 -40.73(13) . . . . ?
C7 P2 C20 C23 -167.68(10) . . . . ?
C16 P2 C20 C23 83.36(12) . . . . ?
